data_7042904
loop_
_publ_author_name
'Bamford, Karlee L.'
'Longobardi, Lauren E.'
'Liu, Lei'
'Grimme, Stefan'
'Stephan, Douglas W.'

_publ_section_title
;
 FLP reduction and hydroboration of phenanthrene o-iminoquinones and
 \a-diimines.
;
_journal_issue 16
_journal_name_full 'Dalton transactions (Cambridge, England : 2003)'
_journal_page_first 5308
_journal_page_last 5319
_journal_paper_doi 10.1039/c7dt01024a
_journal_volume 46
_journal_year 2017
_chemical_formula_sum 'C34 H22 B F5 N2'
_chemical_formula_weight 564.34
_space_group_crystal_system orthorhombic
_space_group_IT_number 60
_space_group_name_Hall '-P 2n 2ab'
_space_group_name_H-M_alt 'P b c n'
_symmetry_space_group_name_Hall '-P 2n 2ab'
_symmetry_space_group_name_H-M 'P b c n'
_atom_sites_solution_hydrogens geom
_audit_creation_method SHELXL-2014/7
_audit_update_record
;
2017-03-28 deposited with the CCDC.
2017-03-28 downloaded from the CCDC.
;
_cell_angle_alpha 90
_cell_angle_beta 90
_cell_angle_gamma 90
_cell_formula_units_Z 12
_cell_length_a 10.3922(19)
_cell_length_b 19.522(3)
_cell_length_c 39.998(6)
_cell_measurement_reflns_used 6096
_cell_measurement_temperature 150(2)
_cell_measurement_theta_max 22.25
_cell_measurement_theta_min 2.32
_cell_volume 8115(2)
_computing_data_collection 'Bruker APEX2'
_computing_molecular_graphics 'ORTEP-3 (Farrugia, 1999)'
_computing_publication_material 'ORTEP-3 (Farrugia, 1999)'
_computing_structure_refinement 'SHELXL-2014/7 (Sheldrick, 2014)'
_computing_structure_solution 'SHELXS-97 (Sheldrick, 2008)'
_diffrn_ambient_temperature 150(2)
_diffrn_measured_fraction_theta_full 1.000
_diffrn_measured_fraction_theta_max 0.993
_diffrn_measurement_device_type 'Bruker APEX II CCD'
_diffrn_radiation_type MoK\a
_diffrn_radiation_wavelength 0.71073
_diffrn_reflns_av_R_equivalents 0.0944
_diffrn_reflns_av_unetI/netI 0.0796
_diffrn_reflns_Laue_measured_fraction_full 1.000
_diffrn_reflns_Laue_measured_fraction_max 0.993
_diffrn_reflns_limit_h_max 12
_diffrn_reflns_limit_h_min -13
_diffrn_reflns_limit_k_max 25
_diffrn_reflns_limit_k_min -24
_diffrn_reflns_limit_l_max 52
_diffrn_reflns_limit_l_min -51
_diffrn_reflns_number 72097
_diffrn_reflns_point_group_measured_fraction_full 1.000
_diffrn_reflns_point_group_measured_fraction_max 0.993
_diffrn_reflns_theta_full 25.242
_diffrn_reflns_theta_max 27.637
_diffrn_reflns_theta_min 1.018
_exptl_absorpt_coefficient_mu 0.105
_exptl_absorpt_correction_T_max 0.7456
_exptl_absorpt_correction_T_min 0.6826
_exptl_absorpt_correction_type multi-scan
_exptl_absorpt_process_details SADABS
_exptl_crystal_colour colourless
_exptl_crystal_density_diffrn 1.386
_exptl_crystal_density_method 'not measured'
_exptl_crystal_description shard
_exptl_crystal_F_000 3480
_exptl_crystal_size_max 0.160
_exptl_crystal_size_mid 0.150
_exptl_crystal_size_min 0.100
_refine_diff_density_max 0.260
_refine_diff_density_min -0.282
_refine_diff_density_rms 0.054
_refine_ls_extinction_method none
_refine_ls_goodness_of_fit_ref 1.014
_refine_ls_hydrogen_treatment constr
_refine_ls_matrix_type full
_refine_ls_number_parameters 573
_refine_ls_number_reflns 9400
_refine_ls_number_restraints 0
_refine_ls_restrained_S_all 1.014
_refine_ls_R_factor_all 0.1276
_refine_ls_R_factor_gt 0.0544
_refine_ls_shift/su_max 0.001
_refine_ls_shift/su_mean 0.000
_refine_ls_structure_factor_coef Fsqd
_refine_ls_weighting_details 'w=1/[\s^2^(Fo^2^)+(0.0482P)^2^+3.1085P] where P=(Fo^2^+2Fc^2^)/3'
_refine_ls_weighting_scheme calc
_refine_ls_wR_factor_gt 0.1031
_refine_ls_wR_factor_ref 0.1306
_reflns_Friedel_coverage 0.000
_reflns_number_gt 5227
_reflns_number_total 9400
_reflns_threshold_expression 'I > 2\s(I)'
_cod_data_source_file c7dt01024a2.cif
_cod_data_source_block compound_17
_cod_database_code 7042904
_shelx_shelxl_version_number 2014/7
_shelx_space_group_comment
;
The symmetry employed for this shelxl refinement is uniquely defined
by the following loop, which should always be used as a source of
symmetry information in preference to the above space-group names.
They are only intended as comments.
;
_shelx_estimated_absorpt_t_min 0.983
_shelx_estimated_absorpt_t_max 0.990

loop_
_space_group_symop_operation_xyz
'x, y, z'
'-x+1/2, -y+1/2, z+1/2'
'-x, y, -z+1/2'
'x+1/2, -y+1/2, -z'
'-x, -y, -z'
'x-1/2, y-1/2, -z-1/2'
'x, -y, z-1/2'
'-x-1/2, y-1/2, z'

loop_
_atom_site_label
_atom_site_type_symbol
_atom_site_fract_x
_atom_site_fract_y
_atom_site_fract_z
_atom_site_U_iso_or_equiv
_atom_site_adp_type
_atom_site_occupancy
_atom_site_site_symmetry_order
_atom_site_calc_flag
_atom_site_refinement_flags_posn
_atom_site_refinement_flags_adp
_atom_site_refinement_flags_occupancy
B01 B 0.5788(3) 0.46431(13) 0.58211(6) 0.0249(6) Uani 1 1 d . . .
B02 B 0.5000 0.18346(19) 0.7500 0.0259(9) Uani 1 2 d S T P
N01 N 0.45626(18) 0.46740(9) 0.59722(4) 0.0227(4) Uani 1 1 d . . .
N02 N 0.59177(18) 0.52415(9) 0.56197(4) 0.0226(4) Uani 1 1 d . . .
N03 N 0.58955(18) 0.22696(9) 0.73376(4) 0.0238(4) Uani 1 1 d . . .
F402 F 0.55462(15) 0.32266(7) 0.56024(4) 0.0482(4) Uani 1 1 d . . .
F403 F 0.72523(17) 0.22323(7) 0.57313(4) 0.0593(5) Uani 1 1 d . . .
F404 F 0.94377(15) 0.25238(8) 0.60710(4) 0.0564(5) Uani 1 1 d . . .
F405 F 0.98653(14) 0.38172(8) 0.62974(4) 0.0515(4) Uani 1 1 d . . .
F406 F 0.81490(13) 0.48123(6) 0.61736(3) 0.0380(4) Uani 1 1 d . . .
F802 F 0.33290(17) 0.09796(8) 0.71058(4) 0.0580(5) Uani 1 1 d . . .
F803 F 0.3357(2) -0.04008(9) 0.70996(5) 0.0849(7) Uani 1 1 d . . .
F804 F 0.5000 -0.10943(10) 0.7500 0.0898(11) Uani 1 2 d S T P
C01 C 0.2284(3) 0.24791(16) 0.67185(8) 0.0657(10) Uani 1 1 d . . .
H01A H 0.2665 0.2462 0.6943 0.098 Uiso 1 1 calc R U .
H01B H 0.2441 0.2044 0.6603 0.098 Uiso 1 1 calc R U .
H01C H 0.1356 0.2557 0.6737 0.098 Uiso 1 1 calc R U .
C02 C 0.9922(3) 0.58384(14) 0.46756(7) 0.0427(7) Uani 1 1 d . . .
H02A H 1.0000 0.5462 0.4515 0.064 Uiso 1 1 calc R U .
H02B H 1.0749 0.5908 0.4788 0.064 Uiso 1 1 calc R U .
H02C H 0.9677 0.6259 0.4558 0.064 Uiso 1 1 calc R U .
C03 C 0.9905(3) 0.11136(13) 0.65373(7) 0.0398(7) Uani 1 1 d . . .
H03A H 0.9570 0.0681 0.6449 0.060 Uiso 1 1 calc R U .
H03B H 1.0660 0.1022 0.6677 0.060 Uiso 1 1 calc R U .
H03C H 1.0151 0.1413 0.6351 0.060 Uiso 1 1 calc R U .
C101 C 0.4771(2) 0.56259(11) 0.56517(5) 0.0201(5) Uani 1 1 d . . .
C102 C 0.4420(2) 0.62643(11) 0.54984(5) 0.0221(5) Uani 1 1 d . . .
C103 C 0.5213(2) 0.66366(11) 0.52768(6) 0.0301(6) Uani 1 1 d . . .
H103 H 0.6053 0.6472 0.5228 0.036 Uiso 1 1 calc R U .
C104 C 0.4791(3) 0.72322(12) 0.51302(6) 0.0381(6) Uani 1 1 d . . .
H104 H 0.5343 0.7476 0.4983 0.046 Uiso 1 1 calc R U .
C105 C 0.3574(3) 0.74784(13) 0.51950(6) 0.0407(7) Uani 1 1 d . . .
H105 H 0.3275 0.7882 0.5087 0.049 Uiso 1 1 calc R U .
C106 C 0.2801(3) 0.71381(12) 0.54155(6) 0.0341(6) Uani 1 1 d . . .
H106 H 0.1968 0.7317 0.5461 0.041 Uiso 1 1 calc R U .
C107 C 0.3191(2) 0.65314(11) 0.55783(5) 0.0254(5) Uani 1 1 d . . .
C108 C 0.2371(2) 0.61929(11) 0.58215(5) 0.0231(5) Uani 1 1 d . . .
C109 C 0.1188(2) 0.64795(12) 0.59208(6) 0.0321(6) Uani 1 1 d . . .
H109 H 0.0912 0.6897 0.5822 0.038 Uiso 1 1 calc R U .
C110 C 0.0428(2) 0.61721(13) 0.61552(6) 0.0349(6) Uani 1 1 d . . .
H110 H -0.0370 0.6375 0.6215 0.042 Uiso 1 1 calc R U .
C111 C 0.0815(2) 0.55630(13) 0.63069(6) 0.0340(6) Uani 1 1 d . . .
H111 H 0.0286 0.5353 0.6471 0.041 Uiso 1 1 calc R U .
C112 C 0.1961(2) 0.52683(12) 0.62179(6) 0.0299(6) Uani 1 1 d . . .
H112 H 0.2224 0.4855 0.6323 0.036 Uiso 1 1 calc R U .
C113 C 0.2759(2) 0.55669(11) 0.59728(5) 0.0221(5) Uani 1 1 d . . .
C114 C 0.3964(2) 0.52846(10) 0.58684(5) 0.0208(5) Uani 1 1 d . . .
C201 C 0.3985(2) 0.41295(11) 0.61628(5) 0.0232(5) Uani 1 1 d . . .
C202 C 0.4301(2) 0.40346(13) 0.64927(6) 0.0360(6) Uani 1 1 d . . .
H202 H 0.4899 0.4332 0.6599 0.043 Uiso 1 1 calc R U .
C203 C 0.3746(3) 0.35040(14) 0.66703(7) 0.0449(7) Uani 1 1 d . . .
H203 H 0.3958 0.3446 0.6900 0.054 Uiso 1 1 calc R U .
C204 C 0.2888(2) 0.30554(13) 0.65224(6) 0.0377(6) Uani 1 1 d . . .
C205 C 0.2595(2) 0.31545(12) 0.61886(6) 0.0320(6) Uani 1 1 d . . .
H205 H 0.2014 0.2851 0.6081 0.038 Uiso 1 1 calc R U .
C206 C 0.3131(2) 0.36854(11) 0.60097(6) 0.0272(5) Uani 1 1 d . . .
H206 H 0.2914 0.3747 0.5781 0.033 Uiso 1 1 calc R U .
C301 C 0.6947(2) 0.53761(10) 0.53892(5) 0.0209(5) Uani 1 1 d . . .
C302 C 0.6878(2) 0.51277(12) 0.50668(5) 0.0282(5) Uani 1 1 d . . .
H302 H 0.6165 0.4856 0.5000 0.034 Uiso 1 1 calc R U .
C303 C 0.7847(2) 0.52742(12) 0.48411(6) 0.0321(6) Uani 1 1 d . . .
H303 H 0.7785 0.5104 0.4619 0.039 Uiso 1 1 calc R U .
C304 C 0.8904(2) 0.56631(11) 0.49313(6) 0.0273(5) Uani 1 1 d . . .
C305 C 0.8980(2) 0.58837(11) 0.52610(6) 0.0284(5) Uani 1 1 d . . .
H305 H 0.9712 0.6137 0.5331 0.034 Uiso 1 1 calc R U .
C306 C 0.8016(2) 0.57440(11) 0.54888(5) 0.0253(5) Uani 1 1 d . . .
H306 H 0.8087 0.5900 0.5713 0.030 Uiso 1 1 calc R U .
C401 C 0.7919(2) 0.41778(11) 0.60528(6) 0.0268(5) Uani 1 1 d . . .
C402 C 0.6620(2) 0.33908(12) 0.57729(6) 0.0320(6) Uani 1 1 d . . .
C403 C 0.7486(3) 0.28748(12) 0.58352(6) 0.0369(6) Uani 1 1 d . . .
C404 C 0.8582(3) 0.30206(12) 0.60087(6) 0.0360(6) Uani 1 1 d . . .
C405 C 0.8803(2) 0.36744(13) 0.61212(6) 0.0328(6) Uani 1 1 d . . .
C406 C 0.6800(2) 0.40602(11) 0.58762(5) 0.0249(5) Uani 1 1 d . . .
C501 C 0.5546(2) 0.29546(10) 0.74014(5) 0.0213(5) Uani 1 1 d . . .
C502 C 0.6131(2) 0.35788(11) 0.72879(5) 0.0234(5) Uani 1 1 d . . .
C503 C 0.7213(2) 0.36028(12) 0.70751(6) 0.0285(5) Uani 1 1 d . . .
H503 H 0.7605 0.3187 0.7006 0.034 Uiso 1 1 calc R U .
C504 C 0.7710(2) 0.42139(12) 0.69664(6) 0.0322(6) Uani 1 1 d . . .
H504 H 0.8444 0.4218 0.6825 0.039 Uiso 1 1 calc R U .
C505 C 0.7141(2) 0.48263(12) 0.70626(6) 0.0352(6) Uani 1 1 d . . .
H505 H 0.7477 0.5249 0.6984 0.042 Uiso 1 1 calc R U .
C506 C 0.6097(2) 0.48208(12) 0.72707(6) 0.0334(6) Uani 1 1 d . . .
H506 H 0.5725 0.5244 0.7337 0.040 Uiso 1 1 calc R U .
C507 C 0.5557(2) 0.42048(11) 0.73904(5) 0.0253(5) Uani 1 1 d . . .
C601 C 0.6933(2) 0.20289(10) 0.71337(5) 0.0226(5) Uani 1 1 d . . .
C602 C 0.8126(2) 0.19140(11) 0.72692(6) 0.0286(6) Uani 1 1 d . . .
H602 H 0.8286 0.2025 0.7497 0.034 Uiso 1 1 calc R U .
C603 C 0.9097(2) 0.16362(12) 0.70747(6) 0.0302(6) Uani 1 1 d . . .
H603 H 0.9924 0.1566 0.7170 0.036 Uiso 1 1 calc R U .
C604 C 0.8885(2) 0.14585(11) 0.67436(6) 0.0266(5) Uani 1 1 d . . .
C605 C 0.7693(2) 0.15873(13) 0.66122(6) 0.0364(6) Uani 1 1 d . . .
H605 H 0.7534 0.1480 0.6384 0.044 Uiso 1 1 calc R U .
C606 C 0.6713(2) 0.18699(13) 0.68023(6) 0.0337(6) Uani 1 1 d . . .
H606 H 0.5894 0.1954 0.6705 0.040 Uiso 1 1 calc R U .
C801 C 0.5000 0.10275(16) 0.7500 0.0303(8) Uani 1 2 d S T P
C802 C 0.4179(3) 0.06501(13) 0.73029(7) 0.0415(7) Uani 1 1 d . . .
C803 C 0.4173(3) -0.00582(14) 0.72979(8) 0.0542(9) Uani 1 1 d . . .
C804 C 0.5000 -0.04075(19) 0.7500 0.0583(14) Uani 1 2 d S T P

loop_
_atom_site_aniso_label
_atom_site_aniso_U_11
_atom_site_aniso_U_22
_atom_site_aniso_U_33
_atom_site_aniso_U_23
_atom_site_aniso_U_13
_atom_site_aniso_U_12
B01 0.0264(16) 0.0223(13) 0.0260(14) -0.0012(11) 0.0000(12) -0.0016(12)
B02 0.030(2) 0.026(2) 0.0222(19) 0.000 0.0038(16) 0.000
N01 0.0222(11) 0.0214(10) 0.0245(10) 0.0026(8) 0.0009(8) -0.0016(8)
N02 0.0201(11) 0.0232(10) 0.0245(10) 0.0012(8) 0.0047(8) 0.0021(8)
N03 0.0282(12) 0.0183(9) 0.0248(10) -0.0005(8) 0.0062(8) 0.0015(8)
F402 0.0452(10) 0.0400(9) 0.0593(10) -0.0155(7) -0.0076(8) -0.0012(7)
F403 0.0681(13) 0.0249(8) 0.0849(12) -0.0131(8) 0.0059(10) 0.0067(8)
F404 0.0479(10) 0.0405(9) 0.0809(12) 0.0141(8) 0.0102(9) 0.0236(8)
F405 0.0286(9) 0.0551(10) 0.0707(11) 0.0071(8) -0.0085(8) 0.0079(8)
F406 0.0312(9) 0.0279(8) 0.0550(9) -0.0004(7) -0.0056(7) -0.0032(6)
F802 0.0662(12) 0.0485(10) 0.0594(11) -0.0072(8) -0.0043(9) -0.0135(9)
F803 0.1014(17) 0.0515(11) 0.1017(15) -0.0331(11) 0.0282(13) -0.0372(11)
F804 0.112(2) 0.0177(12) 0.139(3) 0.000 0.077(2) 0.000
C01 0.064(2) 0.065(2) 0.068(2) 0.0345(17) -0.0045(18) -0.0272(18)
C02 0.0406(17) 0.0464(16) 0.0409(16) 0.0111(13) 0.0163(13) 0.0030(14)
C03 0.0373(17) 0.0358(15) 0.0462(16) -0.0072(12) 0.0134(13) 0.0029(12)
C101 0.0195(12) 0.0196(11) 0.0212(11) -0.0030(9) 0.0004(9) -0.0004(10)
C102 0.0272(13) 0.0205(11) 0.0185(11) -0.0020(9) -0.0021(10) 0.0016(10)
C103 0.0349(15) 0.0265(13) 0.0289(13) 0.0042(10) 0.0056(11) 0.0022(11)
C104 0.0457(18) 0.0304(14) 0.0381(15) 0.0098(11) 0.0065(13) 0.0018(13)
C105 0.0502(19) 0.0309(14) 0.0410(16) 0.0101(12) -0.0040(13) 0.0085(13)
C106 0.0347(16) 0.0303(13) 0.0373(15) 0.0013(11) -0.0045(12) 0.0091(12)
C107 0.0267(14) 0.0261(12) 0.0235(12) -0.0053(10) -0.0040(10) 0.0013(11)
C108 0.0201(13) 0.0259(12) 0.0232(11) -0.0080(10) -0.0047(10) -0.0006(10)
C109 0.0273(15) 0.0328(14) 0.0361(14) -0.0092(11) -0.0046(12) 0.0058(12)
C110 0.0206(14) 0.0449(16) 0.0393(15) -0.0140(13) 0.0021(11) 0.0019(12)
C111 0.0258(15) 0.0423(15) 0.0340(14) -0.0119(12) 0.0052(11) -0.0083(12)
C112 0.0266(14) 0.0333(13) 0.0297(13) -0.0035(11) 0.0013(11) -0.0033(11)
C113 0.0197(13) 0.0270(12) 0.0195(11) -0.0073(9) -0.0024(9) -0.0042(10)
C114 0.0211(13) 0.0210(11) 0.0203(11) -0.0015(9) -0.0021(9) -0.0027(10)
C201 0.0205(13) 0.0219(12) 0.0271(12) 0.0038(10) 0.0029(10) -0.0002(10)
C202 0.0324(16) 0.0457(16) 0.0298(14) 0.0060(12) -0.0078(11) -0.0146(13)
C203 0.0377(17) 0.0627(19) 0.0344(15) 0.0220(14) -0.0115(13) -0.0174(15)
C204 0.0328(16) 0.0381(14) 0.0422(16) 0.0174(12) -0.0012(12) -0.0075(12)
C205 0.0262(14) 0.0268(13) 0.0429(15) -0.0006(11) 0.0027(12) -0.0076(11)
C206 0.0270(14) 0.0292(13) 0.0253(12) 0.0005(10) -0.0024(10) -0.0013(11)
C301 0.0212(13) 0.0191(11) 0.0224(12) 0.0027(9) 0.0026(9) 0.0026(10)
C302 0.0227(13) 0.0354(14) 0.0265(12) -0.0057(10) -0.0009(10) -0.0023(11)
C303 0.0339(16) 0.0414(14) 0.0210(12) -0.0043(11) 0.0022(11) 0.0028(12)
C304 0.0251(14) 0.0280(13) 0.0287(13) 0.0076(10) 0.0066(10) 0.0041(11)
C305 0.0263(14) 0.0252(12) 0.0336(14) 0.0030(10) 0.0005(11) -0.0092(11)
C306 0.0317(14) 0.0226(12) 0.0216(12) -0.0011(9) 0.0010(10) -0.0037(11)
C401 0.0274(14) 0.0208(12) 0.0323(13) 0.0031(10) 0.0068(11) -0.0011(10)
C402 0.0300(16) 0.0332(14) 0.0328(14) -0.0043(11) 0.0027(11) -0.0024(12)
C403 0.0435(18) 0.0187(12) 0.0486(16) -0.0023(11) 0.0124(14) 0.0039(12)
C404 0.0309(16) 0.0293(14) 0.0477(16) 0.0133(12) 0.0116(13) 0.0128(12)
C405 0.0221(14) 0.0383(15) 0.0380(15) 0.0070(12) 0.0034(11) 0.0029(12)
C406 0.0259(14) 0.0233(12) 0.0255(12) 0.0035(10) 0.0072(10) 0.0002(10)
C501 0.0252(13) 0.0196(11) 0.0192(11) 0.0002(9) -0.0027(9) 0.0011(10)
C502 0.0255(13) 0.0235(12) 0.0213(12) 0.0022(9) -0.0059(10) -0.0054(10)
C503 0.0298(14) 0.0258(12) 0.0300(13) 0.0005(10) 0.0019(11) -0.0020(11)
C504 0.0293(15) 0.0352(14) 0.0322(13) 0.0073(11) 0.0010(11) -0.0070(12)
C505 0.0371(17) 0.0244(13) 0.0440(15) 0.0081(11) -0.0045(13) -0.0086(12)
C506 0.0365(16) 0.0235(13) 0.0403(15) 0.0021(11) -0.0041(12) -0.0020(11)
C507 0.0264(14) 0.0222(12) 0.0273(12) -0.0001(10) -0.0069(10) -0.0019(10)
C601 0.0262(14) 0.0175(11) 0.0240(12) 0.0004(9) 0.0044(10) -0.0013(10)
C602 0.0281(15) 0.0314(13) 0.0263(13) -0.0024(10) -0.0007(11) 0.0020(11)
C603 0.0240(14) 0.0322(13) 0.0342(14) 0.0018(11) -0.0027(11) 0.0016(11)
C604 0.0265(14) 0.0205(12) 0.0327(14) -0.0014(10) 0.0053(11) -0.0015(10)
C605 0.0334(16) 0.0504(16) 0.0254(13) -0.0138(12) 0.0009(11) 0.0006(13)
C606 0.0245(14) 0.0498(16) 0.0269(13) -0.0064(12) -0.0039(11) 0.0052(12)
C801 0.036(2) 0.0230(17) 0.0318(19) 0.000 0.0188(16) 0.000
C802 0.054(2) 0.0293(14) 0.0412(16) -0.0016(12) 0.0182(14) -0.0055(14)
C803 0.064(2) 0.0329(17) 0.066(2) -0.0169(15) 0.0310(17) -0.0191(16)
C804 0.077(4) 0.016(2) 0.082(3) 0.000 0.048(3) 0.000

loop_
_atom_type_symbol
_atom_type_description
_atom_type_scat_dispersion_real
_atom_type_scat_dispersion_imag
_atom_type_scat_source
C C 0.0033 0.0016 'International Tables Vol C Tables 4.2.6.8 and 6.1.1.4'
H H 0.0000 0.0000 'International Tables Vol C Tables 4.2.6.8 and 6.1.1.4'
B B 0.0013 0.0007 'International Tables Vol C Tables 4.2.6.8 and 6.1.1.4'
N N 0.0061 0.0033 'International Tables Vol C Tables 4.2.6.8 and 6.1.1.4'
F F 0.0171 0.0103 'International Tables Vol C Tables 4.2.6.8 and 6.1.1.4'

loop_
_geom_angle_atom_site_label_1
_geom_angle_atom_site_label_2
_geom_angle_atom_site_label_3
_geom_angle
_geom_angle_site_symmetry_1
_geom_angle_site_symmetry_3
N01 B01 N02 107.0(2) . .
N01 B01 C406 125.3(2) . .
N02 B01 C406 127.7(2) . .
N03 B02 N03 106.4(3) . 3_656
N03 B02 C801 126.80(14) . .
N03 B02 C801 126.80(14) 3_656 .
C114 N01 B01 107.99(18) . .
C114 N01 C201 126.70(18) . .
B01 N01 C201 124.87(19) . .
C101 N02 B01 107.69(18) . .
C101 N02 C301 126.06(17) . .
B01 N02 C301 125.67(19) . .
C501 N03 B02 108.44(19) . .
C501 N03 C601 127.52(18) . .
B02 N03 C601 123.99(19) . .
C114 C101 N02 108.26(18) . .
C114 C101 C102 122.3(2) . .
N02 C101 C102 129.48(19) . .
C103 C102 C107 118.6(2) . .
C103 C102 C101 124.5(2) . .
C107 C102 C101 116.9(2) . .
C104 C103 C102 121.1(2) . .
C103 C104 C105 120.5(2) . .
C106 C105 C104 119.5(2) . .
C105 C106 C107 122.5(2) . .
C106 C107 C102 117.7(2) . .
C106 C107 C108 121.5(2) . .
C102 C107 C108 120.8(2) . .
C109 C108 C113 118.0(2) . .
C109 C108 C107 121.4(2) . .
C113 C108 C107 120.6(2) . .
C110 C109 C108 121.6(2) . .
C109 C110 C111 120.5(2) . .
C112 C111 C110 119.7(2) . .
C111 C112 C113 121.2(2) . .
C112 C113 C108 119.0(2) . .
C112 C113 C114 124.0(2) . .
C108 C113 C114 117.07(19) . .
C101 C114 N01 109.04(19) . .
C101 C114 C113 122.02(19) . .
N01 C114 C113 128.84(19) . .
C202 C201 C206 119.6(2) . .
C202 C201 N01 120.6(2) . .
C206 C201 N01 119.73(19) . .
C201 C202 C203 119.7(2) . .
C202 C203 C204 121.6(2) . .
C203 C204 C205 117.8(2) . .
C203 C204 C01 121.2(2) . .
C205 C204 C01 121.0(2) . .
C206 C205 C204 121.2(2) . .
C205 C206 C201 120.1(2) . .
C302 C301 C306 119.6(2) . .
C302 C301 N02 119.8(2) . .
C306 C301 N02 120.59(19) . .
C301 C302 C303 120.0(2) . .
C302 C303 C304 121.4(2) . .
C303 C304 C305 117.6(2) . .
C303 C304 C02 120.2(2) . .
C305 C304 C02 122.2(2) . .
C306 C305 C304 121.6(2) . .
C301 C306 C305 119.7(2) . .
F406 C401 C405 117.8(2) . .
F406 C401 C406 119.0(2) . .
C405 C401 C406 123.2(2) . .
F402 C402 C403 117.4(2) . .
F402 C402 C406 119.2(2) . .
C403 C402 C406 123.3(2) . .
F403 C403 C404 120.2(2) . .
F403 C403 C402 120.7(2) . .
C404 C403 C402 119.1(2) . .
F404 C404 C403 119.9(2) . .
F404 C404 C405 120.1(2) . .
C403 C404 C405 120.0(2) . .
F405 C405 C401 120.5(2) . .
F405 C405 C404 120.3(2) . .
C401 C405 C404 119.2(2) . .
C401 C406 C402 115.1(2) . .
C401 C406 B01 121.2(2) . .
C402 C406 B01 123.6(2) . .
C501 C501 N03 108.37(12) 3_656 .
C501 C501 C502 121.88(13) 3_656 .
N03 C501 C502 129.7(2) . .
C503 C502 C507 118.7(2) . .
C503 C502 C501 123.8(2) . .
C507 C502 C501 117.5(2) . .
C504 C503 C502 121.4(2) . .
C503 C504 C505 120.1(2) . .
C506 C505 C504 120.0(2) . .
C505 C506 C507 121.9(2) . .
C506 C507 C502 117.9(2) . .
C506 C507 C507 121.48(14) . 3_656
C502 C507 C507 120.60(13) . 3_656
C602 C601 C606 119.5(2) . .
C602 C601 N03 120.63(19) . .
C606 C601 N03 119.8(2) . .
C601 C602 C603 120.0(2) . .
C602 C603 C604 121.3(2) . .
C605 C604 C603 117.7(2) . .
C605 C604 C03 120.6(2) . .
C603 C604 C03 121.7(2) . .
C604 C605 C606 121.8(2) . .
C601 C606 C605 119.7(2) . .
C802 C801 C802 115.2(3) 3_656 .
C802 C801 B02 122.38(16) 3_656 .
C802 C801 B02 122.38(16) . .
F802 C802 C801 119.1(2) . .
F802 C802 C803 117.8(3) . .
C801 C802 C803 123.1(3) . .
F803 C803 C804 120.0(2) . .
F803 C803 C802 120.7(3) . .
C804 C803 C802 119.3(3) . .
F804 C804 C803 120.03(18) . 3_656
F804 C804 C803 120.03(18) . .
C803 C804 C803 119.9(4) 3_656 .

loop_
_geom_bond_atom_site_label_1
_geom_bond_atom_site_label_2
_geom_bond_distance
_geom_bond_site_symmetry_2
B01 N01 1.411(3) .
B01 N02 1.425(3) .
B01 C406 1.566(3) .
B02 N03 1.417(3) .
B02 N03 1.418(3) 3_656
B02 C801 1.576(5) .
N01 C114 1.407(3) .
N01 C201 1.439(3) .
N02 C101 1.414(3) .
N02 C301 1.437(3) .
N03 C501 1.409(3) .
N03 C601 1.431(3) .
F402 C402 1.347(3) .
F403 C403 1.343(3) .
F404 C404 1.339(3) .
F405 C405 1.339(3) .
F406 C401 1.351(2) .
F802 C802 1.347(3) .
F803 C803 1.340(4) .
F804 C804 1.341(4) .
C01 C204 1.508(3) .
C02 C304 1.511(3) .
C03 C604 1.503(3) .
C101 C114 1.378(3) .
C101 C102 1.436(3) .
C102 C103 1.412(3) .
C102 C107 1.416(3) .
C103 C104 1.374(3) .
C104 C105 1.378(4) .
C105 C106 1.366(3) .
C106 C107 1.411(3) .
C107 C108 1.452(3) .
C108 C109 1.408(3) .
C108 C113 1.422(3) .
C109 C110 1.365(3) .
C110 C111 1.394(3) .
C111 C112 1.370(3) .
C112 C113 1.410(3) .
C113 C114 1.430(3) .
C201 C202 1.372(3) .
C201 C206 1.384(3) .
C202 C203 1.382(3) .
C203 C204 1.383(4) .
C204 C205 1.383(3) .
C205 C206 1.377(3) .
C301 C302 1.380(3) .
C301 C306 1.381(3) .
C302 C303 1.382(3) .
C303 C304 1.383(3) .
C304 C305 1.389(3) .
C305 C306 1.382(3) .
C401 C405 1.373(3) .
C401 C406 1.380(3) .
C402 C403 1.374(3) .
C402 C406 1.383(3) .
C403 C404 1.364(4) .
C404 C405 1.373(4) .
C501 C501 1.382(4) 3_656
C501 C502 1.436(3) .
C502 C503 1.411(3) .
C502 C507 1.420(3) .
C503 C504 1.371(3) .
C504 C505 1.388(3) .
C505 C506 1.367(3) .
C506 C507 1.411(3) .
C507 C507 1.452(5) 3_656
C601 C602 1.372(3) .
C601 C606 1.380(3) .
C602 C603 1.385(3) .
C603 C604 1.387(3) .
C604 C605 1.369(3) .
C605 C606 1.386(3) .
C801 C802 1.376(3) 3_656
C801 C802 1.376(3) .
C802 C803 1.383(4) .
C803 C804 1.362(4) .
C804 C803 1.362(4) 3_656
